data_4035187
loop_
_publ_author_name
'Wang, Jia-Qi'
'Li, Jing'
'Zhang, Geng-Wu'
'Chen, Chuan-Feng'

_publ_section_title
;
 A Route to Enantiopure ( O-Methyl)<sub>6</sub>-2,6-Helic[6]arenes:
 Synthesis of Hexabromo-Substituted 2,6-Helic[6]arene Derivatives and
 Their Suzuki-Miyaura Coupling Reactions.
;
_journal_issue 19
_journal_name_full 'The Journal of organic chemistry'
_journal_page_first 11532
_journal_page_last 11540
_journal_paper_doi 10.1021/acs.joc.8b01437
_journal_volume 83
_journal_year 2018
_chemical_formula_moiety 'C69 H48 Br6 O6, 6(C2 H3 N)'
_chemical_formula_sum 'C81 H66 Br6 N6 O6'
_chemical_formula_weight 1698.85
_space_group_crystal_system monoclinic
_space_group_IT_number 14
_space_group_name_Hall '-P 2yn'
_space_group_name_H-M_alt 'P 1 21/n 1'
_atom_sites_solution_hydrogens geom
_audit_creation_date 2017-05-19
_audit_creation_method
;
Olex2 1.2
(compiled 2017.03.28 svn.r3405 for OlexSys, GUI svn.r5337)
;
_cell_angle_alpha 90
_cell_angle_beta 91.158(3)
_cell_angle_gamma 90
_cell_formula_units_Z 4
_cell_length_a 19.9132(8)
_cell_length_b 15.6470(7)
_cell_length_c 25.9036(9)
_cell_measurement_reflns_used 9743
_cell_measurement_temperature 173(2)
_cell_measurement_theta_max 26.8340
_cell_measurement_theta_min 2.3100
_cell_volume 8069.4(6)
_computing_cell_refinement 'CrysAlisPro 1.171.39.9d (Rigaku OD, 2015)'
_computing_data_collection 'CrystalClear (Rigaku Inc., 2007)'
_computing_data_reduction 'CrysAlisPro 1.171.39.9d (Rigaku OD, 2015)'
_computing_molecular_graphics 'Olex2 (Dolomanov et al., 2009)'
_computing_publication_material 'CIFTAB (Sheldrick, 2013)'
_computing_structure_refinement 'ShelXL (Sheldrick, 2015)'
_computing_structure_solution 'SHELXT 2014/5 (Sheldrick, 2014)'
_diffrn_ambient_temperature 173.15
_diffrn_measured_fraction_theta_full 0.998
_diffrn_measured_fraction_theta_max 0.998
_diffrn_measurement_device_type 'MM007-HF CCD(Saturn 724+)'
_diffrn_measurement_method '\w scans at fixed \c = 45\%'
_diffrn_radiation_monochromator Confocal
_diffrn_radiation_type MoK\a
_diffrn_radiation_wavelength 0.71073
_diffrn_reflns_av_R_equivalents 0.1058
_diffrn_reflns_av_unetI/netI 0.1128
_diffrn_reflns_Laue_measured_fraction_full 0.998
_diffrn_reflns_Laue_measured_fraction_max 0.998
_diffrn_reflns_limit_h_max 23
_diffrn_reflns_limit_h_min -23
_diffrn_reflns_limit_k_max 18
_diffrn_reflns_limit_k_min -18
_diffrn_reflns_limit_l_max 30
_diffrn_reflns_limit_l_min -30
_diffrn_reflns_number 53513
_diffrn_reflns_point_group_measured_fraction_full 0.998
_diffrn_reflns_point_group_measured_fraction_max 0.998
_diffrn_reflns_theta_full 24.999
_diffrn_reflns_theta_max 24.999
_diffrn_reflns_theta_min 2.269
_diffrn_source 'Rotating Anode'
_exptl_absorpt_coefficient_mu 3.038
_exptl_absorpt_correction_T_max 1.00000
_exptl_absorpt_correction_T_min 0.7767
_exptl_absorpt_correction_type multi-scan
_exptl_absorpt_process_details 'CrystalClear (Rigaku Inc., 2007)'
_exptl_crystal_colour Colorless
_exptl_crystal_density_diffrn 1.398
_exptl_crystal_description block
_exptl_crystal_F_000 3408
_exptl_crystal_size_max 0.435
_exptl_crystal_size_mid 0.372
_exptl_crystal_size_min 0.243
_refine_diff_density_max 0.554
_refine_diff_density_min -0.527
_refine_diff_density_rms 0.102
_refine_ls_extinction_method none
_refine_ls_goodness_of_fit_ref 1.012
_refine_ls_hydrogen_treatment constr
_refine_ls_matrix_type full
_refine_ls_number_parameters 904
_refine_ls_number_reflns 14171
_refine_ls_number_restraints 0
_refine_ls_restrained_S_all 1.012
_refine_ls_R_factor_all 0.1268
_refine_ls_R_factor_gt 0.0697
_refine_ls_shift/su_max 0.001
_refine_ls_shift/su_mean 0.000
_refine_ls_structure_factor_coef Fsqd
_refine_ls_weighting_details 'w=1/[\s^2^(Fo^2^)+(0.0671P)^2^] where P=(Fo^2^+2Fc^2^)/3'
_refine_ls_weighting_scheme calc
_refine_ls_wR_factor_gt 0.1414
_refine_ls_wR_factor_ref 0.1662
_reflns_Friedel_coverage 0.000
_reflns_number_gt 8458
_reflns_number_total 14171
_reflns_threshold_expression 'I > 2\s(I)'
_cod_data_source_file jo8b01437_si_003.cif
_cod_data_source_block sa5101b_pl
_cod_database_code 4035187
_shelx_shelxl_version_number 2016/6
_shelx_space_group_comment
;
The symmetry employed for this shelxl refinement is uniquely defined
by the following loop, which should always be used as a source of
symmetry information in preference to the above space-group names.
They are only intended as comments.
;
_olex2_refinement_description
;
1. Fixed Uiso
 At 1.2 times of:
  All C(H) groups, All C(H,H) groups
 At 1.5 times of:
  All C(H,H,H) groups
2.a Ternary CH refined with riding coordinates:
 C7(H7), C10(H10), C31(H31), C34(H34), C53(H53), C56(H56)
2.b Secondary CH2 refined with riding coordinates:
 C23(H23A,H23B), C45(H45A,H45B), C67(H67A,H67B)
2.c Aromatic/amide H refined with riding coordinates:
 C4(H4), C13(H13), C14(H14), C15(H15), C16(H16), C20(H20), C25(H25), C37(H37),
 C38(H38), C39(H39), C40(H40), C41(H41), C51(H51), C58(H58), C59(H59), C60(H60),
  C61(H61), C63(H63)
2.d Idealised Me refined as rotating group:
 C21(H21A,H21B,H21C), C22(H22A,H22B,H22C), C30(H30A,H30B,H30C), C44(H44A,H44B,
 H44C), C52(H52A,H52B,H52C), C68(H68A,H68B,H68C), C71(H71A,H71B,H71C), C72(H72A,
 H72B,H72C), C81(H81A,H81B,H81C), C74(H74A,H74B,H74C), C76(H76A,H76B,H76C),
 C78(H78A,H78B,H78C)
;
_olex2_submission_special_instructions 'No special instructions were received'

loop_
_space_group_symop_operation_xyz
'x, y, z'
'-x+1/2, y+1/2, -z+1/2'
'-x, -y, -z'
'x-1/2, -y-1/2, z-1/2'

loop_
_atom_site_label
_atom_site_type_symbol
_atom_site_fract_x
_atom_site_fract_y
_atom_site_fract_z
_atom_site_U_iso_or_equiv
_atom_site_adp_type
_atom_site_occupancy
_atom_site_site_symmetry_order
_atom_site_calc_flag
_atom_site_refinement_flags_posn
Br1 Br 0.02500(4) 0.68628(5) 0.65297(3) 0.0484(2) Uani 1 1 d .
Br2 Br 0.14641(4) 1.04408(5) 0.46514(3) 0.0498(2) Uani 1 1 d .
Br3 Br 0.26105(4) 0.60053(5) 0.32956(3) 0.0454(2) Uani 1 1 d .
Br4 Br 0.54032(4) 0.69151(5) 0.51529(3) 0.0503(2) Uani 1 1 d .
Br5 Br 0.28111(4) 0.91074(5) 0.69974(3) 0.0617(3) Uani 1 1 d .
Br6 Br 0.31507(4) 0.35086(5) 0.57252(3) 0.0536(2) Uani 1 1 d .
O1 O 0.2973(2) 1.0632(3) 0.48580(17) 0.0409(12) Uani 1 1 d .
O2 O 0.4795(2) 0.8125(3) 0.43339(17) 0.0396(11) Uani 1 1 d .
O3 O 0.2690(2) 0.7286(3) 0.73890(17) 0.0433(12) Uani 1 1 d .
O4 O 0.3971(2) 0.4730(3) 0.64315(19) 0.0518(14) Uani 1 1 d .
O5 O 0.0058(2) 0.7116(3) 0.53617(17) 0.0418(12) Uani 1 1 d .
O6 O 0.1488(2) 0.5246(3) 0.39477(16) 0.0388(11) Uani 1 1 d .
C1 C 0.0542(3) 0.6140(4) 0.5988(3) 0.0330(16) Uani 1 1 d .
C2 C 0.0396(3) 0.6366(4) 0.5471(3) 0.0343(16) Uani 1 1 d .
C3 C 0.0625(3) 0.5850(4) 0.5069(2) 0.0274(15) Uani 1 1 d .
C4 C 0.1016(3) 0.5132(4) 0.5182(2) 0.0304(15) Uani 1 1 d .
H4 H 0.118108 0.479844 0.491609 0.036 Uiso 1 1 calc R
C5 C 0.1157(3) 0.4916(4) 0.5692(2) 0.0286(15) Uani 1 1 d .
C6 C 0.0909(3) 0.5410(4) 0.6099(2) 0.0313(15) Uani 1 1 d .
C7 C 0.1131(3) 0.5062(4) 0.6634(2) 0.0299(15) Uani 1 1 d .
H7 H 0.096700 0.540759 0.692074 0.036 Uiso 1 1 calc R
C8 C 0.1899(3) 0.5016(4) 0.6621(2) 0.0295(15) Uani 1 1 d .
C9 C 0.2137(3) 0.4489(4) 0.6228(2) 0.0279(15) Uani 1 1 d .
C10 C 0.1562(3) 0.4132(4) 0.5883(2) 0.0315(16) Uani 1 1 d .
H10 H 0.172728 0.378435 0.559758 0.038 Uiso 1 1 calc R
C11 C 0.1105(3) 0.3626(4) 0.6240(2) 0.0284(15) Uani 1 1 d .
C12 C 0.0872(3) 0.4136(4) 0.6644(2) 0.0300(15) Uani 1 1 d .
C13 C 0.0439(3) 0.3791(4) 0.7002(2) 0.0351(16) Uani 1 1 d .
H13 H 0.027397 0.412630 0.726710 0.042 Uiso 1 1 calc R
C14 C 0.0253(3) 0.2929(5) 0.6958(3) 0.0426(18) Uani 1 1 d .
H14 H -0.002465 0.268829 0.720324 0.051 Uiso 1 1 calc R
C15 C 0.0479(3) 0.2428(4) 0.6551(3) 0.0403(18) Uani 1 1 d .
H15 H 0.034617 0.186000 0.651999 0.048 Uiso 1 1 calc R
C16 C 0.0907(3) 0.2787(4) 0.6190(2) 0.0359(17) Uani 1 1 d .
H16 H 0.105811 0.245921 0.591626 0.043 Uiso 1 1 calc R
C17 C 0.2816(3) 0.4365(4) 0.6177(2) 0.0358(17) Uani 1 1 d .
C18 C 0.3290(3) 0.4820(4) 0.6492(3) 0.0358(17) Uani 1 1 d .
C19 C 0.3039(3) 0.5343(4) 0.6892(2) 0.0328(16) Uani 1 1 d .
C20 C 0.2345(3) 0.5429(4) 0.6956(2) 0.0331(16) Uani 1 1 d .
H20 H 0.218372 0.576282 0.722365 0.040 Uiso 1 1 calc R
C21 C 0.4221(4) 0.5117(5) 0.5960(3) 0.066(2) Uani 1 1 d .
H21A H 0.404594 0.481066 0.566576 0.098 Uiso 1 1 calc GR
H21B H 0.470267 0.509182 0.596345 0.098 Uiso 1 1 calc GR
H21C H 0.407846 0.570220 0.594126 0.098 Uiso 1 1 calc GR
C22 C -0.0671(3) 0.7078(5) 0.5390(3) 0.056(2) Uani 1 1 d .
H22A H -0.084669 0.673738 0.510997 0.084 Uiso 1 1 calc GR
H22B H -0.085231 0.764559 0.536537 0.084 Uiso 1 1 calc GR
H22C H -0.079460 0.682682 0.571223 0.084 Uiso 1 1 calc GR
C23 C 0.3533(3) 0.5823(4) 0.7253(3) 0.0414(18) Uani 1 1 d .
H23A H 0.333409 0.588227 0.758963 0.050 Uiso 1 1 calc R
H23B H 0.393936 0.548588 0.729519 0.050 Uiso 1 1 calc R
C24 C 0.3718(3) 0.6707(4) 0.7052(2) 0.0380(17) Uani 1 1 d .
C25 C 0.4307(3) 0.6841(4) 0.6780(2) 0.0367(17) Uani 1 1 d .
H25 H 0.460447 0.639012 0.673724 0.044 Uiso 1 1 calc R
C26 C 0.4455(3) 0.7627(4) 0.6575(2) 0.0363(17) Uani 1 1 d .
C27 C 0.4019(3) 0.8328(4) 0.6635(2) 0.0360(17) Uani 1 1 d .
C28 C 0.3428(4) 0.8193(4) 0.6903(2) 0.0397(17) Uani 1 1 d .
C29 C 0.3284(3) 0.7396(4) 0.7118(2) 0.0330(16) Uani 1 1 d .
C30 C 0.2780(4) 0.7526(5) 0.7926(3) 0.060(2) Uani 1 1 d .
H30A H 0.292417 0.811111 0.794711 0.090 Uiso 1 1 calc GR
H30B H 0.311307 0.716508 0.808654 0.090 Uiso 1 1 calc GR
H30C H 0.236198 0.746287 0.810035 0.090 Uiso 1 1 calc GR
C31 C 0.4282(3) 0.9163(4) 0.6396(2) 0.0336(16) Uani 1 1 d .
H31 H 0.398024 0.965055 0.644368 0.040 Uiso 1 1 calc R
C32 C 0.4404(3) 0.8950(4) 0.5824(2) 0.0324(16) Uani 1 1 d .
C33 C 0.4815(3) 0.8238(4) 0.5759(2) 0.0338(16) Uani 1 1 d .
C34 C 0.5082(3) 0.7859(4) 0.6271(2) 0.0360(17) Uani 1 1 d .
H34 H 0.538471 0.737354 0.622306 0.043 Uiso 1 1 calc R
C35 C 0.5412(4) 0.8602(5) 0.6570(3) 0.0460(19) Uani 1 1 d .
C36 C 0.4979(4) 0.9297(5) 0.6637(2) 0.0406(19) Uani 1 1 d .
C37 C 0.5197(4) 1.0041(5) 0.6892(2) 0.056(2) Uani 1 1 d .
H37 H 0.490795 1.050215 0.693266 0.067 Uiso 1 1 calc R
C38 C 0.5858(5) 1.0074(6) 0.7085(3) 0.073(3) Uani 1 1 d .
H38 H 0.601448 1.056160 0.725391 0.088 Uiso 1 1 calc R
C39 C 0.6277(5) 0.9383(7) 0.7024(3) 0.071(3) Uani 1 1 d .
H39 H 0.671330 0.940987 0.715821 0.085 Uiso 1 1 calc R
C40 C 0.6068(4) 0.8650(6) 0.6769(3) 0.060(2) Uani 1 1 d .
H40 H 0.636086 0.819239 0.673170 0.072 Uiso 1 1 calc R
C41 C 0.4154(3) 0.9418(4) 0.5408(2) 0.0314(15) Uani 1 1 d .
H41 H 0.388056 0.989020 0.546287 0.038 Uiso 1 1 calc R
C42 C 0.4316(3) 0.9174(4) 0.4900(2) 0.0298(15) Uani 1 1 d .
C43 C 0.4695(3) 0.8434(4) 0.4828(2) 0.0296(15) Uani 1 1 d .
C44 C 0.5435(3) 0.8345(5) 0.4132(3) 0.0478(19) Uani 1 1 d .
H44A H 0.548245 0.808981 0.379788 0.072 Uiso 1 1 calc GR
H44B H 0.578456 0.813887 0.436067 0.072 Uiso 1 1 calc GR
H44C H 0.546920 0.895538 0.410229 0.072 Uiso 1 1 calc GR
C45 C 0.4098(3) 0.9718(4) 0.4440(2) 0.0316(15) Uani 1 1 d .
H45A H 0.415290 1.031579 0.453074 0.038 Uiso 1 1 calc R
H45B H 0.439082 0.959798 0.415467 0.038 Uiso 1 1 calc R
C46 C 0.3378(3) 0.9569(4) 0.4266(2) 0.0310(15) Uani 1 1 d .
C47 C 0.2846(3) 1.0028(4) 0.4472(2) 0.0336(16) Uani 1 1 d .
C48 C 0.2168(3) 0.9838(4) 0.4330(2) 0.0320(16) Uani 1 1 d .
C49 C 0.2030(3) 0.9205(4) 0.3970(2) 0.0312(15) Uani 1 1 d .
C50 C 0.2566(3) 0.8777(4) 0.3739(2) 0.0328(16) Uani 1 1 d .
C51 C 0.3228(3) 0.8949(4) 0.3884(2) 0.0336(16) Uani 1 1 d .
H51 H 0.357469 0.865293 0.372880 0.040 Uiso 1 1 calc R
C52 C 0.3036(4) 1.1493(4) 0.4656(3) 0.056(2) Uani 1 1 d .
H52A H 0.338563 1.150668 0.440657 0.084 Uiso 1 1 calc GR
H52B H 0.314541 1.187816 0.493371 0.084 Uiso 1 1 calc GR
H52C H 0.261880 1.166252 0.449486 0.084 Uiso 1 1 calc GR
C53 C 0.1348(3) 0.8865(4) 0.3799(3) 0.0373(17) Uani 1 1 d .
H53 H 0.097723 0.915256 0.397198 0.045 Uiso 1 1 calc R
C54 C 0.1352(3) 0.7904(4) 0.3889(2) 0.0283(15) Uani 1 1 d .
C55 C 0.1880(3) 0.7483(4) 0.3628(2) 0.0315(16) Uani 1 1 d .
C56 C 0.2334(3) 0.8115(4) 0.3331(2) 0.0360(16) Uani 1 1 d .
H56 H 0.270750 0.783377 0.315777 0.043 Uiso 1 1 calc R
C57 C 0.1848(4) 0.8584(4) 0.2956(3) 0.0403(18) Uani 1 1 d .
C58 C 0.1893(4) 0.8619(5) 0.2423(3) 0.060(2) Uani 1 1 d .
H58 H 0.224793 0.835993 0.225568 0.072 Uiso 1 1 calc R
C59 C 0.1387(5) 0.9057(6) 0.2141(3) 0.076(3) Uani 1 1 d .
H59 H 0.141325 0.910019 0.178364 0.091 Uiso 1 1 calc R
C60 C 0.0862(5) 0.9416(6) 0.2388(4) 0.071(3) Uani 1 1 d .
H60 H 0.052694 0.968435 0.219296 0.086 Uiso 1 1 calc R
C61 C 0.0808(4) 0.9397(5) 0.2926(3) 0.057(2) Uani 1 1 d .
H61 H 0.045165 0.965948 0.309009 0.069 Uiso 1 1 calc R
C62 C 0.1311(3) 0.8968(4) 0.3204(3) 0.0402(18) Uani 1 1 d .
C63 C 0.0915(3) 0.7446(4) 0.4186(2) 0.0306(15) Uani 1 1 d .
H63 H 0.059328 0.773363 0.437502 0.037 Uiso 1 1 calc R
C64 C 0.0948(3) 0.6555(4) 0.4208(2) 0.0310(15) Uani 1 1 d .
C65 C 0.1443(3) 0.6130(4) 0.3933(2) 0.0339(16) Uani 1 1 d .
C66 C 0.1925(3) 0.6600(4) 0.3650(2) 0.0285(15) Uani 1 1 d .
C67 C 0.0429(3) 0.6045(4) 0.4503(2) 0.0350(16) Uani 1 1 d .
H67A H 0.035054 0.550835 0.432464 0.042 Uiso 1 1 calc R
H67B H 0.000954 0.636018 0.449691 0.042 Uiso 1 1 calc R
C68 C 0.1165(4) 0.4839(4) 0.3505(3) 0.0486(19) Uani 1 1 d .
H68A H 0.135591 0.505576 0.319351 0.073 Uiso 1 1 calc GR
H68B H 0.069271 0.496060 0.350435 0.073 Uiso 1 1 calc GR
H68C H 0.123360 0.423271 0.352365 0.073 Uiso 1 1 calc GR
C69 C 0.4938(3) 0.7962(4) 0.5259(3) 0.0407(18) Uani 1 1 d .
N1 N 0.2907(6) 0.7645(7) 0.1394(4) 0.138(4) Uani 1 1 d .
C70 C 0.3189(6) 0.7075(8) 0.1585(5) 0.097(4) Uani 1 1 d .
C71 C 0.3535(7) 0.6384(7) 0.1829(4) 0.130(5) Uani 1 1 d .
H71A H 0.365513 0.654011 0.217735 0.194 Uiso 1 1 calc GR
H71B H 0.393435 0.625562 0.164254 0.194 Uiso 1 1 calc GR
H71C H 0.324933 0.588974 0.183244 0.194 Uiso 1 1 calc GR
N2 N 0.5338(4) 0.4261(5) 0.0650(3) 0.085(3) Uani 1 1 d .
C72 C 0.5485(5) 0.5912(5) 0.0657(4) 0.094(3) Uani 1 1 d .
H72A H 0.524796 0.615371 0.036552 0.140 Uiso 1 1 calc GR
H72B H 0.595405 0.604793 0.063662 0.140 Uiso 1 1 calc GR
H72C H 0.530997 0.614511 0.096977 0.140 Uiso 1 1 calc GR
C73 C 0.5399(4) 0.4990(6) 0.0656(3) 0.063(2) Uani 1 1 d .
N3 N 0.6709(5) 0.8820(6) 0.3569(6) 0.139(6) Uani 1 1 d .
C80 C 0.7202(7) 0.9054(8) 0.3761(5) 0.097(5) Uani 1 1 d .
C81 C 0.7837(7) 0.9339(8) 0.3989(4) 0.132(5) Uani 1 1 d .
H81A H 0.801006 0.890594 0.421863 0.198 Uiso 1 1 calc GR
H81B H 0.776784 0.985740 0.417893 0.198 Uiso 1 1 calc GR
H81C H 0.815332 0.944076 0.372108 0.198 Uiso 1 1 calc GR
N4 N 0.3994(5) 0.4941(7) 0.4265(5) 0.127(4) Uani 1 1 d .
C74 C 0.2801(5) 0.4179(8) 0.4355(4) 0.127(5) Uani 1 1 d .
H74A H 0.254527 0.444608 0.462071 0.190 Uiso 1 1 calc GR
H74B H 0.287009 0.358760 0.443861 0.190 Uiso 1 1 calc GR
H74C H 0.256178 0.422407 0.403096 0.190 Uiso 1 1 calc GR
C75 C 0.3486(7) 0.4629(8) 0.4315(4) 0.095(4) Uani 1 1 d .
N5 N 0.5719(6) 0.2346(7) 0.7168(4) 0.136(4) Uani 1 1 d .
C76 C 0.5444(5) 0.3496(6) 0.6464(4) 0.086(3) Uani 1 1 d .
H76A H 0.500601 0.372523 0.652510 0.128 Uiso 1 1 calc GR
H76B H 0.544936 0.323456 0.612911 0.128 Uiso 1 1 calc GR
H76C H 0.577023 0.394767 0.648036 0.128 Uiso 1 1 calc GR
C77 C 0.5610(6) 0.2851(8) 0.6861(5) 0.087(3) Uani 1 1 d .
N6 N 0.4525(8) 0.4131(8) 0.7968(5) 0.184(6) Uani 1 1 d .
C78 C 0.3891(5) 0.3072(7) 0.7389(4) 0.097(3) Uani 1 1 d .
H78A H 0.377857 0.334251 0.706592 0.145 Uiso 1 1 calc GR
H78B H 0.348625 0.290360 0.755685 0.145 Uiso 1 1 calc GR
H78C H 0.416182 0.257631 0.732740 0.145 Uiso 1 1 calc GR
C79 C 0.4258(6) 0.3660(8) 0.7713(5) 0.099(4) Uani 1 1 d .

loop_
_atom_site_aniso_label
_atom_site_aniso_U_11
_atom_site_aniso_U_22
_atom_site_aniso_U_33
_atom_site_aniso_U_23
_atom_site_aniso_U_13
_atom_site_aniso_U_12
Br1 0.0545(5) 0.0425(5) 0.0479(5) -0.0159(4) -0.0089(4) 0.0114(4)
Br2 0.0410(4) 0.0453(5) 0.0632(5) -0.0088(4) 0.0041(4) 0.0047(4)
Br3 0.0450(4) 0.0431(4) 0.0482(5) -0.0044(4) 0.0060(4) 0.0006(3)
Br4 0.0513(5) 0.0397(4) 0.0599(5) -0.0001(4) 0.0064(4) 0.0100(4)
Br5 0.0769(6) 0.0433(5) 0.0661(6) -0.0042(4) 0.0298(5) 0.0036(4)
Br6 0.0480(5) 0.0550(5) 0.0581(5) -0.0059(4) 0.0080(4) 0.0155(4)
O1 0.044(3) 0.037(3) 0.042(3) -0.005(2) -0.004(2) 0.000(2)
O2 0.042(3) 0.037(3) 0.040(3) -0.007(2) 0.002(2) -0.004(2)
O3 0.044(3) 0.052(3) 0.034(3) -0.001(2) -0.006(2) -0.013(2)
O4 0.024(3) 0.073(4) 0.059(3) 0.014(3) 0.005(2) 0.007(2)
O5 0.048(3) 0.027(3) 0.050(3) 0.001(2) -0.009(2) 0.003(2)
O6 0.049(3) 0.029(3) 0.038(3) 0.002(2) -0.007(2) 0.002(2)
C1 0.028(4) 0.028(4) 0.043(4) -0.006(3) -0.002(3) 0.001(3)
C2 0.035(4) 0.020(4) 0.048(4) -0.006(3) -0.007(3) -0.005(3)
C3 0.020(3) 0.030(4) 0.032(4) -0.005(3) -0.003(3) -0.010(3)
C4 0.034(4) 0.035(4) 0.023(4) -0.003(3) 0.005(3) -0.002(3)
C5 0.031(4) 0.026(4) 0.028(4) -0.006(3) 0.002(3) -0.007(3)
C6 0.032(4) 0.031(4) 0.030(4) 0.002(3) -0.008(3) -0.009(3)
C7 0.031(4) 0.032(4) 0.027(4) -0.006(3) 0.000(3) 0.004(3)
C8 0.029(4) 0.037(4) 0.022(3) 0.012(3) -0.006(3) -0.001(3)
C9 0.034(4) 0.021(3) 0.029(4) 0.007(3) 0.001(3) 0.001(3)
C10 0.034(4) 0.034(4) 0.027(4) -0.009(3) 0.002(3) 0.002(3)
C11 0.032(4) 0.031(4) 0.022(3) 0.004(3) -0.008(3) 0.005(3)
C12 0.030(4) 0.034(4) 0.026(4) 0.006(3) -0.010(3) 0.006(3)
C13 0.029(4) 0.047(5) 0.029(4) -0.002(3) -0.001(3) -0.001(3)
C14 0.040(4) 0.050(5) 0.037(4) 0.011(4) -0.003(3) -0.011(4)
C15 0.044(4) 0.037(4) 0.039(4) 0.010(4) -0.019(4) -0.008(3)
C16 0.043(4) 0.030(4) 0.034(4) -0.003(3) -0.014(3) -0.003(3)
C17 0.037(4) 0.041(4) 0.030(4) 0.008(3) 0.007(3) 0.010(3)
C18 0.028(4) 0.042(4) 0.038(4) 0.015(3) 0.000(3) 0.001(3)
C19 0.030(4) 0.033(4) 0.035(4) 0.012(3) -0.006(3) -0.008(3)
C20 0.035(4) 0.032(4) 0.032(4) 0.008(3) -0.006(3) -0.006(3)
C21 0.042(5) 0.093(7) 0.062(6) 0.011(5) 0.019(4) -0.008(5)
C22 0.043(5) 0.049(5) 0.075(6) -0.008(4) -0.016(4) 0.014(4)
C23 0.036(4) 0.039(4) 0.048(4) 0.011(3) -0.010(4) -0.010(3)
C24 0.040(4) 0.045(5) 0.028(4) 0.006(3) -0.014(3) -0.011(4)
C25 0.031(4) 0.047(5) 0.032(4) 0.006(3) -0.014(3) -0.004(3)
C26 0.033(4) 0.043(4) 0.033(4) 0.006(3) -0.006(3) -0.004(3)
C27 0.042(4) 0.043(4) 0.023(4) -0.001(3) -0.004(3) -0.012(3)
C28 0.053(5) 0.042(4) 0.024(4) -0.008(3) -0.001(3) -0.006(4)
C29 0.028(4) 0.041(4) 0.030(4) 0.006(3) -0.001(3) -0.011(3)
C30 0.067(5) 0.077(6) 0.037(5) -0.002(4) 0.004(4) -0.021(5)
C31 0.047(4) 0.028(4) 0.026(4) -0.001(3) 0.000(3) -0.005(3)
C32 0.041(4) 0.034(4) 0.022(3) -0.002(3) 0.002(3) -0.001(3)
C33 0.033(4) 0.038(4) 0.030(4) 0.005(3) 0.004(3) -0.006(3)
C34 0.032(4) 0.040(4) 0.035(4) 0.007(3) -0.006(3) 0.004(3)
C35 0.048(5) 0.052(5) 0.038(4) 0.016(4) -0.012(4) -0.014(4)
C36 0.059(5) 0.051(5) 0.012(3) 0.006(3) -0.003(3) -0.027(4)
C37 0.086(6) 0.057(5) 0.025(4) 0.003(4) -0.009(4) -0.032(5)
C38 0.121(9) 0.063(6) 0.035(5) 0.011(5) -0.023(5) -0.044(6)
C39 0.080(7) 0.088(7) 0.042(5) 0.022(5) -0.022(5) -0.061(6)
C40 0.052(5) 0.082(6) 0.045(5) 0.027(5) -0.012(4) -0.024(5)
C41 0.029(4) 0.031(4) 0.034(4) -0.005(3) -0.002(3) -0.004(3)
C42 0.028(4) 0.035(4) 0.027(4) 0.001(3) -0.002(3) -0.009(3)
C43 0.032(4) 0.037(4) 0.020(3) -0.003(3) -0.002(3) -0.001(3)
C44 0.044(5) 0.054(5) 0.046(5) -0.002(4) 0.011(4) 0.000(4)
C45 0.025(3) 0.033(4) 0.037(4) 0.005(3) -0.003(3) -0.001(3)
C46 0.030(4) 0.036(4) 0.027(4) 0.004(3) 0.001(3) -0.003(3)
C47 0.040(4) 0.033(4) 0.028(4) 0.006(3) -0.008(3) -0.006(3)
C48 0.040(4) 0.021(3) 0.035(4) 0.006(3) 0.003(3) 0.001(3)
C49 0.031(4) 0.030(4) 0.033(4) 0.007(3) -0.004(3) -0.002(3)
C50 0.037(4) 0.037(4) 0.025(4) 0.005(3) -0.005(3) -0.006(3)
C51 0.036(4) 0.033(4) 0.032(4) 0.001(3) 0.001(3) -0.005(3)
C52 0.063(5) 0.035(5) 0.071(6) -0.001(4) -0.018(4) 0.000(4)
C53 0.027(4) 0.038(4) 0.047(4) -0.005(3) -0.005(3) 0.002(3)
C54 0.026(3) 0.027(4) 0.031(4) 0.004(3) -0.009(3) -0.005(3)
C55 0.026(4) 0.041(4) 0.027(4) -0.002(3) -0.006(3) -0.014(3)
C56 0.034(4) 0.046(4) 0.028(4) -0.001(3) 0.000(3) -0.004(3)
C57 0.046(4) 0.043(4) 0.032(4) 0.003(3) -0.006(4) -0.018(4)
C58 0.081(6) 0.062(6) 0.036(5) 0.008(4) -0.014(4) -0.028(5)
C59 0.106(8) 0.079(7) 0.043(5) 0.021(5) -0.016(6) -0.034(6)
C60 0.092(7) 0.059(6) 0.061(6) 0.024(5) -0.037(6) -0.023(5)
C61 0.061(5) 0.041(5) 0.069(6) 0.014(4) -0.028(5) -0.015(4)
C62 0.042(4) 0.028(4) 0.050(5) 0.007(3) -0.017(4) -0.013(3)
C63 0.028(4) 0.032(4) 0.032(4) 0.000(3) -0.007(3) 0.000(3)
C64 0.026(4) 0.034(4) 0.033(4) 0.005(3) -0.011(3) -0.006(3)
C65 0.040(4) 0.028(4) 0.032(4) 0.008(3) -0.018(3) -0.007(3)
C66 0.033(4) 0.026(4) 0.026(3) -0.003(3) -0.004(3) 0.003(3)
C67 0.034(4) 0.035(4) 0.036(4) 0.003(3) -0.011(3) -0.001(3)
C68 0.065(5) 0.035(4) 0.045(5) -0.002(4) -0.005(4) -0.015(4)
C69 0.032(4) 0.039(4) 0.052(5) -0.003(4) 0.016(4) -0.011(3)
N1 0.158(10) 0.089(8) 0.166(11) -0.014(7) -0.018(8) 0.032(7)
C70 0.103(9) 0.084(9) 0.105(9) -0.044(7) 0.007(7) 0.014(7)
C71 0.192(14) 0.081(8) 0.115(10) 0.004(7) -0.014(9) 0.039(9)
N2 0.063(5) 0.067(6) 0.128(7) 0.038(5) 0.027(5) 0.001(4)
C72 0.111(8) 0.055(6) 0.115(9) -0.003(6) 0.009(7) -0.009(6)
C73 0.053(5) 0.057(6) 0.080(6) 0.026(5) 0.018(5) 0.008(5)
N3 0.094(8) 0.051(6) 0.276(16) 0.024(7) 0.098(10) 0.019(6)
C80 0.104(10) 0.079(9) 0.110(10) 0.039(8) 0.073(9) 0.044(8)
C81 0.138(12) 0.172(13) 0.084(9) -0.008(8) -0.014(8) 0.073(11)
N4 0.076(7) 0.120(9) 0.185(11) 0.044(8) 0.015(7) 0.008(7)
C74 0.065(7) 0.183(13) 0.131(10) 0.075(9) -0.030(7) -0.013(8)
C75 0.107(10) 0.096(9) 0.081(7) 0.023(6) -0.012(8) 0.041(8)
N5 0.172(11) 0.111(9) 0.126(10) 0.007(7) 0.007(8) 0.011(8)
C76 0.085(7) 0.078(7) 0.094(8) -0.015(6) -0.002(6) -0.008(6)
C77 0.087(8) 0.076(8) 0.097(9) -0.024(7) -0.001(7) -0.002(7)
N6 0.242(15) 0.118(10) 0.187(13) 0.061(9) -0.098(11) -0.078(10)
C78 0.084(7) 0.115(9) 0.090(8) 0.040(7) -0.009(6) -0.021(7)
C79 0.098(9) 0.079(9) 0.118(10) 0.043(7) -0.032(7) -0.017(7)

loop_
_atom_type_symbol
_atom_type_description
_atom_type_scat_dispersion_real
_atom_type_scat_dispersion_imag
_atom_type_scat_source
C C 0.0033 0.0016 'International Tables Vol C Tables 4.2.6.8 and 6.1.1.4'
H H 0.0000 0.0000 'International Tables Vol C Tables 4.2.6.8 and 6.1.1.4'
Br Br -0.2901 2.4595 'International Tables Vol C Tables 4.2.6.8 and 6.1.1.4'
N N 0.0061 0.0033 'International Tables Vol C Tables 4.2.6.8 and 6.1.1.4'
O O 0.0106 0.0060 'International Tables Vol C Tables 4.2.6.8 and 6.1.1.4'

loop_
_geom_angle_atom_site_label_1
_geom_angle_atom_site_label_2
_geom_angle_atom_site_label_3
_geom_angle
C47 O1 C52 112.8(5)
C43 O2 C44 113.5(5)
C29 O3 C30 111.2(5)
C18 O4 C21 114.0(5)
C2 O5 C22 116.0(5)
C65 O6 C68 112.9(5)
C2 C1 Br1 119.4(5)
C6 C1 Br1 120.4(5)
C6 C1 C2 120.2(6)
O5 C2 C1 119.9(6)
O5 C2 C3 120.2(6)
C3 C2 C1 119.8(6)
C2 C3 C67 120.9(6)
C4 C3 C2 119.9(6)
C4 C3 C67 119.2(5)
C3 C4 H4 120.1
C5 C4 C3 119.8(6)
C5 C4 H4 120.1
C4 C5 C6 120.9(6)
C4 C5 C10 126.4(5)
C6 C5 C10 112.6(5)
C1 C6 C5 119.3(6)
C1 C6 C7 128.2(6)
C5 C6 C7 112.4(5)
C6 C7 H7 113.0
C8 C7 C6 105.3(5)
C8 C7 H7 113.0
C8 C7 C12 106.9(5)
C12 C7 C6 104.9(5)
C12 C7 H7 113.0
C9 C8 C7 113.4(5)
C20 C8 C7 126.2(6)
C20 C8 C9 120.4(6)
C8 C9 C10 112.1(5)
C17 C9 C8 120.0(6)
C17 C9 C10 127.9(6)
C5 C10 H10 112.4
C9 C10 C5 106.0(5)
C9 C10 H10 112.4
C11 C10 C5 107.0(5)
C11 C10 C9 106.3(5)
C11 C10 H10 112.4
C12 C11 C10 111.4(5)
C16 C11 C10 127.6(6)
C16 C11 C12 121.0(6)
C11 C12 C7 114.1(5)
C13 C12 C7 126.2(6)
C13 C12 C11 119.7(6)
C12 C13 H13 120.4
C12 C13 C14 119.2(6)
C14 C13 H13 120.4
C13 C14 H14 119.6
C15 C14 C13 120.8(6)
C15 C14 H14 119.6
C14 C15 H15 120.3
C16 C15 C14 119.4(6)
C16 C15 H15 120.3
C11 C16 C15 119.9(6)
C11 C16 H16 120.0
C15 C16 H16 120.0
C9 C17 Br6 120.9(5)
C9 C17 C18 121.1(6)
C18 C17 Br6 117.8(5)
O4 C18 C17 121.8(6)
O4 C18 C19 120.3(6)
C19 C18 C17 117.8(6)
C18 C19 C23 119.6(6)
C20 C19 C18 120.3(6)
C20 C19 C23 120.1(6)
C8 C20 C19 120.1(6)
C8 C20 H20 120.0
C19 C20 H20 120.0
O4 C21 H21A 109.5
O4 C21 H21B 109.5
O4 C21 H21C 109.5
H21A C21 H21B 109.5
H21A C21 H21C 109.5
H21B C21 H21C 109.5
O5 C22 H22A 109.5
O5 C22 H22B 109.5
O5 C22 H22C 109.5
H22A C22 H22B 109.5
H22A C22 H22C 109.5
H22B C22 H22C 109.5
C19 C23 H23A 109.0
C19 C23 H23B 109.0
H23A C23 H23B 107.8
C24 C23 C19 113.0(5)
C24 C23 H23A 109.0
C24 C23 H23B 109.0
C25 C24 C23 121.3(6)
C29 C24 C23 120.4(6)
C29 C24 C25 118.3(6)
C24 C25 H25 119.4
C26 C25 C24 121.3(7)
C26 C25 H25 119.4
C25 C26 C27 121.1(6)
C25 C26 C34 126.4(6)
C27 C26 C34 112.5(6)
C26 C27 C31 113.6(6)
C28 C27 C26 117.7(6)
C28 C27 C31 128.6(6)
C27 C28 Br5 120.2(5)
C27 C28 C29 121.0(6)
C29 C28 Br5 118.8(5)
C24 C29 O3 119.8(6)
C24 C29 C28 120.6(6)
C28 C29 O3 119.5(6)
O3 C30 H30A 109.5
O3 C30 H30B 109.5
O3 C30 H30C 109.5
H30A C30 H30B 109.5
H30A C30 H30C 109.5
H30B C30 H30C 109.5
C27 C31 H31 113.4
C27 C31 C32 105.2(5)
C32 C31 H31 113.4
C36 C31 C27 105.5(5)
C36 C31 H31 113.4
C36 C31 C32 105.3(5)
C33 C32 C31 113.1(5)
C41 C32 C31 124.9(6)
C41 C32 C33 122.0(6)
C32 C33 C34 113.4(6)
C69 C33 C32 118.3(6)
C69 C33 C34 128.3(6)
C26 C34 C33 105.3(5)
C26 C34 H34 113.1
C26 C34 C35 105.4(5)
C33 C34 H34 113.1
C33 C34 C35 106.2(5)
C35 C34 H34 113.1
C36 C35 C34 113.0(6)
C40 C35 C34 127.9(7)
C40 C35 C36 119.1(7)
C35 C36 C31 113.6(6)
C35 C36 C37 121.1(7)
C37 C36 C31 125.3(7)
C36 C37 H37 120.7
C38 C37 C36 118.6(8)
C38 C37 H37 120.7
C37 C38 H38 120.1
C39 C38 C37 119.9(8)
C39 C38 H38 120.1
C38 C39 H39 119.0
C38 C39 C40 121.9(8)
C40 C39 H39 119.0
C35 C40 H40 120.3
C39 C40 C35 119.4(9)
C39 C40 H40 120.3
C32 C41 H41 120.1
C32 C41 C42 119.7(6)
C42 C41 H41 120.1
C41 C42 C45 120.7(6)
C43 C42 C41 118.8(6)
C43 C42 C45 120.5(6)
O2 C43 C42 119.9(5)
O2 C43 C69 119.6(6)
C42 C43 C69 120.3(6)
O2 C44 H44A 109.5
O2 C44 H44B 109.5
O2 C44 H44C 109.5
H44A C44 H44B 109.5
H44A C44 H44C 109.5
H44B C44 H44C 109.5
C42 C45 H45A 108.8
C42 C45 H45B 108.8
H45A C45 H45B 107.7
C46 C45 C42 113.7(5)
C46 C45 H45A 108.8
C46 C45 H45B 108.8
C47 C46 C45 121.9(6)
C47 C46 C51 118.1(6)
C51 C46 C45 120.1(6)
O1 C47 C48 118.9(6)
C46 C47 O1 119.7(5)
C46 C47 C48 121.1(6)
C47 C48 Br2 119.3(5)
C49 C48 Br2 120.8(5)
C49 C48 C47 119.8(6)
C48 C49 C50 119.1(6)
C48 C49 C53 127.7(6)
C50 C49 C53 113.1(6)
C49 C50 C56 113.2(5)
C51 C50 C49 121.1(6)
C51 C50 C56 125.7(6)
C46 C51 H51 119.7
C50 C51 C46 120.5(6)
C50 C51 H51 119.7
O1 C52 H52A 109.5
O1 C52 H52B 109.5
O1 C52 H52C 109.5
H52A C52 H52B 109.5
H52A C52 H52C 109.5
H52B C52 H52C 109.5
C49 C53 H53 112.7
C49 C53 C54 107.4(5)
C49 C53 C62 106.1(5)
C54 C53 H53 112.7
C54 C53 C62 104.7(5)
C62 C53 H53 112.7
C55 C54 C53 112.8(5)
C63 C54 C53 126.8(6)
C63 C54 C55 120.4(6)
C54 C55 C56 112.6(6)
C66 C55 C54 119.4(5)
C66 C55 C56 128.0(6)
C50 C56 C55 104.9(5)
C50 C56 H56 113.3
C50 C56 C57 106.6(5)
C55 C56 H56 113.3
C57 C56 C55 104.5(5)
C57 C56 H56 113.3
C58 C57 C56 126.4(7)
C58 C57 C62 120.5(7)
C62 C57 C56 113.0(6)
C57 C58 H58 120.8
C57 C58 C59 118.4(8)
C59 C58 H58 120.8
C58 C59 H59 119.9
C60 C59 C58 120.3(8)
C60 C59 H59 119.9
C59 C60 H60 118.8
C59 C60 C61 122.5(9)
C61 C60 H60 118.8
C60 C61 H61 121.5
C62 C61 C60 117.0(8)
C62 C61 H61 121.5
C57 C62 C53 113.1(6)
C57 C62 C61 121.3(7)
C61 C62 C53 125.6(7)
C54 C63 H63 119.6
C54 C63 C64 120.9(6)
C64 C63 H63 119.6
C63 C64 C67 120.7(6)
C65 C64 C63 119.2(6)
C65 C64 C67 120.0(6)
O6 C65 C64 120.4(6)
O6 C65 C66 119.0(6)
C64 C65 C66 120.5(6)
C55 C66 Br3 121.0(5)
C55 C66 C65 119.5(6)
C65 C66 Br3 119.6(5)
C3 C67 H67A 108.6
C3 C67 H67B 108.6
C64 C67 C3 114.8(5)
C64 C67 H67A 108.6
C64 C67 H67B 108.6
H67A C67 H67B 107.5
O6 C68 H68A 109.5
O6 C68 H68B 109.5
O6 C68 H68C 109.5
H68A C68 H68B 109.5
H68A C68 H68C 109.5
H68B C68 H68C 109.5
C33 C69 Br4 119.7(5)
C33 C69 C43 120.6(6)
C43 C69 Br4 119.6(5)
N1 C70 C71 178.8(13)
C70 C71 H71A 109.5
C70 C71 H71B 109.5
C70 C71 H71C 109.5
H71A C71 H71B 109.5
H71A C71 H71C 109.5
H71B C71 H71C 109.5
H72A C72 H72B 109.5
H72A C72 H72C 109.5
H72B C72 H72C 109.5
C73 C72 H72A 109.5
C73 C72 H72B 109.5
C73 C72 H72C 109.5
N2 C73 C72 179.1(10)
N3 C80 C81 178.2(14)
C80 C81 H81A 109.5
C80 C81 H81B 109.5
C80 C81 H81C 109.5
H81A C81 H81B 109.5
H81A C81 H81C 109.5
H81B C81 H81C 109.5
H74A C74 H74B 109.5
H74A C74 H74C 109.5
H74B C74 H74C 109.5
C75 C74 H74A 109.5
C75 C74 H74B 109.5
C75 C74 H74C 109.5
N4 C75 C74 176.9(14)
H76A C76 H76B 109.5
H76A C76 H76C 109.5
H76B C76 H76C 109.5
C77 C76 H76A 109.5
C77 C76 H76B 109.5
C77 C76 H76C 109.5
N5 C77 C76 178.0(14)
H78A C78 H78B 109.5
H78A C78 H78C 109.5
H78B C78 H78C 109.5
C79 C78 H78A 109.5
C79 C78 H78B 109.5
C79 C78 H78C 109.5
N6 C79 C78 177.8(17)

loop_
_geom_bond_atom_site_label_1
_geom_bond_atom_site_label_2
_geom_bond_distance
Br1 C1 1.902(6)
Br2 C48 1.896(6)
Br3 C66 1.903(6)
Br4 C69 1.905(7)
Br5 C28 1.905(7)
Br6 C17 1.909(6)
O1 C47 1.396(7)
O1 C52 1.451(8)
O2 C43 1.387(7)
O2 C44 1.430(7)
O3 C29 1.398(7)
O3 C30 1.449(8)
O4 C18 1.375(7)
O4 C21 1.459(8)
O5 C2 1.379(7)
O5 C22 1.456(8)
O6 C65 1.387(7)
O6 C68 1.451(7)
C1 C2 1.411(9)
C1 C6 1.384(8)
C2 C3 1.400(8)
C3 C4 1.395(8)
C3 C67 1.541(8)
C4 H4 0.9300
C4 C5 1.385(8)
C5 C6 1.406(8)
C5 C10 1.544(8)
C6 C7 1.545(8)
C7 H7 0.9800
C7 C8 1.532(8)
C7 C12 1.537(8)
C8 C9 1.401(8)
C8 C20 1.390(8)
C9 C10 1.543(8)
C9 C17 1.375(8)
C10 H10 0.9800
C10 C11 1.531(8)
C11 C12 1.403(8)
C11 C16 1.376(8)
C12 C13 1.389(8)
C13 H13 0.9300
C13 C14 1.402(9)
C14 H14 0.9300
C14 C15 1.397(9)
C15 H15 0.9300
C15 C16 1.394(9)
C16 H16 0.9300
C17 C18 1.425(9)
C18 C19 1.420(9)
C19 C20 1.401(8)
C19 C23 1.539(9)
C20 H20 0.9300
C21 H21A 0.9600
C21 H21B 0.9600
C21 H21C 0.9600
C22 H22A 0.9600
C22 H22B 0.9600
C22 H22C 0.9600
C23 H23A 0.9700
C23 H23B 0.9700
C23 C24 1.526(8)
C24 C25 1.396(9)
C24 C29 1.395(9)
C25 H25 0.9300
C25 C26 1.375(9)
C26 C27 1.408(9)
C26 C34 1.532(9)
C27 C28 1.396(9)
C27 C31 1.541(8)
C28 C29 1.397(9)
C30 H30A 0.9600
C30 H30B 0.9600
C30 H30C 0.9600
C31 H31 0.9800
C31 C32 1.543(8)
C31 C36 1.525(9)
C32 C33 1.396(8)
C32 C41 1.387(8)
C33 C34 1.537(8)
C33 C69 1.392(9)
C34 H34 0.9800
C34 C35 1.537(9)
C35 C36 1.402(10)
C35 C40 1.396(9)
C36 C37 1.403(9)
C37 H37 0.9300
C37 C38 1.401(11)
C38 H38 0.9300
C38 C39 1.376(12)
C39 H39 0.9300
C39 C40 1.384(11)
C40 H40 0.9300
C41 H41 0.9300
C41 C42 1.415(8)
C42 C43 1.397(8)
C42 C45 1.519(8)
C43 C69 1.415(9)
C44 H44A 0.9600
C44 H44B 0.9600
C44 H44C 0.9600
C45 H45A 0.9700
C45 H45B 0.9700
C45 C46 1.513(8)
C46 C47 1.395(8)
C46 C51 1.412(8)
C47 C48 1.422(8)
C48 C49 1.385(8)
C49 C50 1.404(9)
C49 C53 1.516(8)
C50 C51 1.390(8)
C50 C56 1.543(8)
C51 H51 0.9300
C52 H52A 0.9600
C52 H52B 0.9600
C52 H52C 0.9600
C53 H53 0.9800
C53 C54 1.522(8)
C53 C62 1.552(9)
C54 C55 1.422(8)
C54 C63 1.375(8)
C55 C56 1.555(8)
C55 C66 1.386(8)
C56 H56 0.9800
C56 C57 1.544(9)
C57 C58 1.385(9)
C57 C62 1.394(9)
C58 H58 0.9300
C58 C59 1.410(12)
C59 H59 0.9300
C59 C60 1.359(12)
C60 H60 0.9300
C60 C61 1.399(11)
C61 H61 0.9300
C61 C62 1.396(9)
C63 H63 0.9300
C63 C64 1.398(8)
C64 C65 1.396(9)
C64 C67 1.523(8)
C65 C66 1.423(8)
C67 H67A 0.9700
C67 H67B 0.9700
C68 H68A 0.9600
C68 H68B 0.9600
C68 H68C 0.9600
N1 C70 1.160(13)
C70 C71 1.424(15)
C71 H71A 0.9600
C71 H71B 0.9600
C71 H71C 0.9600
N2 C73 1.146(10)
C72 H72A 0.9600
C72 H72B 0.9600
C72 H72C 0.9600
C72 C73 1.454(11)
N3 C80 1.153(17)
C80 C81 1.455(17)
C81 H81A 0.9600
C81 H81B 0.9600
C81 H81C 0.9600
N4 C75 1.135(13)
C74 H74A 0.9600
C74 H74B 0.9600
C74 H74C 0.9600
C74 C75 1.539(15)
N5 C77 1.140(13)
C76 H76A 0.9600
C76 H76B 0.9600
C76 H76C 0.9600
C76 C77 1.472(14)
N6 C79 1.118(14)
C78 H78A 0.9600
C78 H78B 0.9600
C78 H78C 0.9600
C78 C79 1.435(14)

loop_
_geom_torsion_atom_site_label_1
_geom_torsion_atom_site_label_2
_geom_torsion_atom_site_label_3
_geom_torsion_atom_site_label_4
_geom_torsion
Br1 C1 C2 O5 1.6(8)
Br1 C1 C2 C3 178.2(4)
Br1 C1 C6 C5 -175.9(4)
Br1 C1 C6 C7 0.5(9)
Br2 C48 C49 C50 179.6(4)
Br2 C48 C49 C53 -3.5(9)
Br5 C28 C29 O3 0.8(8)
Br5 C28 C29 C24 179.2(5)
Br6 C17 C18 O4 8.0(8)
Br6 C17 C18 C19 -168.9(4)
O1 C47 C48 Br2 2.3(8)
O1 C47 C48 C49 -176.2(5)
O2 C43 C69 Br4 0.4(8)
O2 C43 C69 C33 -176.9(5)
O4 C18 C19 C20 -179.4(5)
O4 C18 C19 C23 1.0(9)
O5 C2 C3 C4 174.5(5)
O5 C2 C3 C67 -7.9(9)
O6 C65 C66 Br3 0.5(7)
O6 C65 C66 C55 179.2(5)
C1 C2 C3 C4 -2.1(9)
C1 C2 C3 C67 175.5(5)
C1 C6 C7 C8 -121.3(7)
C1 C6 C7 C12 126.0(6)
C2 C1 C6 C5 2.5(9)
C2 C1 C6 C7 178.9(6)
C2 C3 C4 C5 2.1(9)
C2 C3 C67 C64 96.7(7)
C3 C4 C5 C6 0.3(9)
C3 C4 C5 C10 178.2(5)
C4 C3 C67 C64 -85.7(7)
C4 C5 C6 C1 -2.6(9)
C4 C5 C6 C7 -179.5(5)
C4 C5 C10 C9 124.1(6)
C4 C5 C10 C11 -122.8(6)
C5 C6 C7 C8 55.2(7)
C5 C6 C7 C12 -57.4(6)
C5 C10 C11 C12 -56.0(6)
C5 C10 C11 C16 122.1(6)
C6 C1 C2 O5 -176.9(5)
C6 C1 C2 C3 -0.3(9)
C6 C5 C10 C9 -57.8(6)
C6 C5 C10 C11 55.3(6)
C6 C7 C8 C9 -59.1(6)
C6 C7 C8 C20 121.6(6)
C6 C7 C12 C11 57.0(6)
C6 C7 C12 C13 -122.0(6)
C7 C8 C9 C10 3.7(7)
C7 C8 C9 C17 -178.1(5)
C7 C8 C20 C19 -178.6(6)
C7 C12 C13 C14 -179.7(6)
C8 C7 C12 C11 -54.5(6)
C8 C7 C12 C13 126.5(6)
C8 C9 C10 C5 54.3(6)
C8 C9 C10 C11 -59.3(6)
C8 C9 C17 Br6 169.3(4)
C8 C9 C17 C18 -5.2(9)
C9 C8 C20 C19 2.1(9)
C9 C10 C11 C12 56.9(6)
C9 C10 C11 C16 -125.0(6)
C9 C17 C18 O4 -177.3(6)
C9 C17 C18 C19 5.8(9)
C10 C5 C6 C1 179.2(5)
C10 C5 C6 C7 2.3(7)
C10 C9 C17 Br6 -12.9(9)
C10 C9 C17 C18 172.6(6)
C10 C11 C12 C7 -0.4(7)
C10 C11 C12 C13 178.6(5)
C10 C11 C16 C15 -179.2(6)
C11 C12 C13 C14 1.4(9)
C12 C7 C8 C9 52.1(6)
C12 C7 C8 C20 -127.2(6)
C12 C11 C16 C15 -1.3(9)
C12 C13 C14 C15 -2.2(9)
C13 C14 C15 C16 1.4(10)
C14 C15 C16 C11 0.4(9)
C16 C11 C12 C7 -178.7(5)
C16 C11 C12 C13 0.4(9)
C17 C9 C10 C5 -123.7(6)
C17 C9 C10 C11 122.8(6)
C17 C18 C19 C20 -2.5(9)
C17 C18 C19 C23 178.0(5)
C18 C19 C20 C8 -1.4(9)
C18 C19 C23 C24 89.3(7)
C19 C23 C24 C25 -97.1(7)
C19 C23 C24 C29 80.1(8)
C20 C8 C9 C10 -176.9(5)
C20 C8 C9 C17 1.2(9)
C20 C19 C23 C24 -90.2(7)
C21 O4 C18 C17 71.0(8)
C21 O4 C18 C19 -112.1(7)
C22 O5 C2 C1 -83.5(7)
C22 O5 C2 C3 99.9(7)
C23 C19 C20 C8 178.1(5)
C23 C24 C25 C26 176.4(6)
C23 C24 C29 O3 2.9(9)
C23 C24 C29 C28 -175.5(6)
C24 C25 C26 C27 0.4(10)
C24 C25 C26 C34 179.9(6)
C25 C24 C29 O3 -179.8(5)
C25 C24 C29 C28 1.8(9)
C25 C26 C27 C28 -0.8(9)
C25 C26 C27 C31 177.8(6)
C25 C26 C34 C33 125.3(7)
C25 C26 C34 C35 -122.6(7)
C26 C27 C28 Br5 -179.8(4)
C26 C27 C28 C29 1.8(9)
C26 C27 C31 C32 56.5(7)
C26 C27 C31 C36 -54.5(7)
C26 C34 C35 C36 -56.1(7)
C26 C34 C35 C40 123.8(7)
C27 C26 C34 C33 -55.1(7)
C27 C26 C34 C35 56.9(7)
C27 C28 C29 O3 179.3(5)
C27 C28 C29 C24 -2.3(10)
C27 C31 C32 C33 -53.6(7)
C27 C31 C32 C41 128.1(7)
C27 C31 C36 C35 55.6(7)
C27 C31 C36 C37 -126.2(6)
C28 C27 C31 C32 -125.0(7)
C28 C27 C31 C36 124.0(7)
C29 C24 C25 C26 -0.9(9)
C30 O3 C29 C24 95.2(7)
C30 O3 C29 C28 -86.4(7)
C31 C27 C28 Br5 1.8(9)
C31 C27 C28 C29 -176.6(6)
C31 C32 C33 C34 -3.0(8)
C31 C32 C33 C69 177.3(5)
C31 C32 C41 C42 178.2(6)
C31 C36 C37 C38 -178.8(6)
C32 C31 C36 C35 -55.4(7)
C32 C31 C36 C37 122.8(6)
C32 C33 C34 C26 58.4(7)
C32 C33 C34 C35 -53.1(7)
C32 C33 C69 Br4 -172.3(5)
C32 C33 C69 C43 5.0(9)
C32 C41 C42 C43 3.6(9)
C32 C41 C42 C45 -174.8(6)
C33 C32 C41 C42 0.0(9)
C33 C34 C35 C36 55.3(7)
C33 C34 C35 C40 -124.7(7)
C34 C26 C27 C28 179.6(5)
C34 C26 C27 C31 -1.7(7)
C34 C33 C69 Br4 8.1(9)
C34 C33 C69 C43 -174.6(6)
C34 C35 C36 C31 -0.5(8)
C34 C35 C36 C37 -178.8(5)
C34 C35 C40 C39 179.3(6)
C35 C36 C37 C38 -0.7(10)
C36 C31 C32 C33 57.6(7)
C36 C31 C32 C41 -120.7(7)
C36 C35 C40 C39 -0.7(10)
C36 C37 C38 C39 -0.4(11)
C37 C38 C39 C40 0.9(12)
C38 C39 C40 C35 -0.3(11)
C40 C35 C36 C31 179.5(6)
C40 C35 C36 C37 1.2(10)
C41 C32 C33 C34 175.3(6)
C41 C32 C33 C69 -4.4(10)
C41 C42 C43 O2 172.5(5)
C41 C42 C43 C69 -2.9(9)
C41 C42 C45 C46 -81.4(7)
C42 C43 C69 Br4 175.9(4)
C42 C43 C69 C33 -1.5(10)
C42 C45 C46 C47 88.8(7)
C42 C45 C46 C51 -91.1(7)
C43 C42 C45 C46 100.3(7)
C44 O2 C43 C42 100.0(7)
C44 O2 C43 C69 -84.6(7)
C45 C42 C43 O2 -9.1(9)
C45 C42 C43 C69 175.5(5)
C45 C46 C47 O1 -1.2(9)
C45 C46 C47 C48 -175.5(6)
C45 C46 C51 C50 176.9(6)
C46 C47 C48 Br2 176.6(4)
C46 C47 C48 C49 -1.9(9)
C47 C46 C51 C50 -3.0(9)
C47 C48 C49 C50 -1.9(9)
C47 C48 C49 C53 175.0(6)
C48 C49 C50 C51 3.3(9)
C48 C49 C50 C56 -177.8(5)
C48 C49 C53 C54 -123.8(7)
C48 C49 C53 C62 124.6(7)
C49 C50 C51 C46 -0.8(9)
C49 C50 C56 C55 -58.4(7)
C49 C50 C56 C57 52.0(7)
C49 C53 C54 C55 -56.9(7)
C49 C53 C54 C63 122.8(7)
C49 C53 C62 C57 54.3(7)
C49 C53 C62 C61 -125.2(7)
C50 C49 C53 C54 53.3(7)
C50 C49 C53 C62 -58.3(7)
C50 C56 C57 C58 126.7(7)
C50 C56 C57 C62 -55.9(7)
C51 C46 C47 O1 178.6(5)
C51 C46 C47 C48 4.3(9)
C51 C50 C56 C55 120.4(7)
C51 C50 C56 C57 -129.1(6)
C52 O1 C47 C46 95.4(7)
C52 O1 C47 C48 -90.1(7)
C53 C49 C50 C51 -174.1(6)
C53 C49 C50 C56 4.8(8)
C53 C54 C55 C56 1.9(7)
C53 C54 C55 C66 -176.4(5)
C53 C54 C63 C64 175.6(6)
C54 C53 C62 C57 -59.1(7)
C54 C53 C62 C61 121.3(7)
C54 C55 C56 C50 54.2(6)
C54 C55 C56 C57 -57.8(6)
C54 C55 C66 Br3 178.7(4)
C54 C55 C66 C65 0.0(9)
C54 C63 C64 C65 1.5(9)
C54 C63 C64 C67 -175.2(5)
C55 C54 C63 C64 -4.7(9)
C55 C56 C57 C58 -122.6(7)
C55 C56 C57 C62 54.9(7)
C56 C50 C51 C46 -179.6(6)
C56 C55 C66 Br3 0.7(9)
C56 C55 C66 C65 -178.0(5)
C56 C57 C58 C59 177.9(7)
C56 C57 C62 C53 2.6(8)
C56 C57 C62 C61 -177.8(6)
C57 C58 C59 C60 -1.6(12)
C58 C57 C62 C53 -179.8(6)
C58 C57 C62 C61 -0.3(10)
C58 C59 C60 C61 2.2(13)
C59 C60 C61 C62 -1.8(12)
C60 C61 C62 C53 -179.7(6)
C60 C61 C62 C57 0.8(10)
C62 C53 C54 C55 55.7(6)
C62 C53 C54 C63 -124.6(6)
C62 C57 C58 C59 0.6(11)
C63 C54 C55 C56 -177.8(5)
C63 C54 C55 C66 3.8(9)
C63 C64 C65 O6 180.0(5)
C63 C64 C65 C66 2.4(9)
C63 C64 C67 C3 -92.3(7)
C64 C65 C66 Br3 178.2(4)
C64 C65 C66 C55 -3.1(9)
C65 C64 C67 C3 90.9(7)
C66 C55 C56 C50 -127.7(6)
C66 C55 C56 C57 120.4(7)
C67 C3 C4 C5 -175.5(5)
C67 C64 C65 O6 -3.3(8)
C67 C64 C65 C66 179.1(5)
C68 O6 C65 C64 97.8(7)
C68 O6 C65 C66 -84.5(7)
C69 C33 C34 C26 -122.0(7)
C69 C33 C34 C35 126.5(7)

loop_
_smtbx_masks_void_nr
_smtbx_masks_void_average_x
_smtbx_masks_void_average_y
_smtbx_masks_void_average_z
_smtbx_masks_void_volume
_smtbx_masks_void_count_electrons
1 0.239 0.225 -0.038 192.5 41.5
2 0.261 0.725 0.538 192.5 41.7
3 0.197 0.255 0.512 14.7 0.8
4 0.303 0.755 -0.012 14.7 0.8
5 0.739 0.275 0.462 192.5 42.0
6 0.761 0.775 0.038 192.5 42.1
7 0.697 0.245 0.012 14.7 0.9
8 0.803 0.745 0.488 14.7 0.9
